data_4318478
loop_
_publ_author_name
'Maximilian N. Kopylovich'
'Vadim Yu. Kukushkin'
'Matti Haukka'
'Jo\~ao J. R. Fra\'usto da Silva'
'Armando J. L. Pombeiro'

_publ_section_title
;
 Zinc(II)/Ketoxime System as a Simple and Efficient Catalyst for
 Hydrolysis of Organonitriles
;
_journal_name_full 'Inorganic Chemistry'
_journal_page_first 4798
_journal_page_last 4804
_journal_paper_doi 10.1021/ic0256720
_journal_volume 41
_journal_year 2002
_chemical_formula_sum 'C10 H18 N4 O8 Zn'
_chemical_formula_weight 387.65
_chemical_name_common '[Zn(NO3)2(C4H8C=NOH)2]'
_space_group_IT_number 15
_symmetry_cell_setting monoclinic
_symmetry_space_group_name_Hall '-C 2yc'
_symmetry_space_group_name_H-M 'C 1 2/c 1'
_atom_sites_solution_hydrogens mixed
_atom_sites_solution_primary heavy
_atom_sites_solution_secondary difmap
_audit_creation_method SHELXL-97
_cell_angle_alpha 90.00
_cell_angle_beta 110.142(2)
_cell_angle_gamma 90.00
_cell_formula_units_Z 4
_cell_length_a 13.8283(4)
_cell_length_b 11.8788(4)
_cell_length_c 9.8884(3)
_cell_measurement_temperature 150(2)
_cell_volume 1524.97(8)
_computing_cell_refinement 'Denzo/Scalepack (Otwinowski & Minor, 1997)'
_computing_data_collection 'Collect (Nonius BV, 1997-2000)'
_computing_data_reduction 'Denzo/Scalepack (Otwinowski & Minor, 1997)'
_computing_molecular_graphics 'ORTEP-3 for Windows (Farrugia, 1997-2001)'
_computing_publication_material 'SHELXL-97 (Sheldrick, 1997)'
_computing_structure_refinement 'SHELXL-97 (Sheldrick, 1997)'
_computing_structure_solution 'SHELXS-97 (Sheldrick, 1990)'
_diffrn_ambient_temperature 150(2)
_diffrn_detector_area_resol_mean 9
_diffrn_measured_fraction_theta_full 0.994
_diffrn_measured_fraction_theta_max 0.994
_diffrn_measurement_device '95mm CCD camera on \k-goniostat'
_diffrn_measurement_device_type KappaCCD
_diffrn_measurement_method CCD
_diffrn_radiation_monochromator 'horizonally mounted graphite crystal'
_diffrn_radiation_source 'fine-focus sealed tube'
_diffrn_radiation_type MoK\a
_diffrn_radiation_wavelength 0.71073
_diffrn_reflns_av_R_equivalents 0.0416
_diffrn_reflns_av_sigmaI/netI 0.0286
_diffrn_reflns_limit_h_max 17
_diffrn_reflns_limit_h_min -17
_diffrn_reflns_limit_k_max 14
_diffrn_reflns_limit_k_min -14
_diffrn_reflns_limit_l_max 12
_diffrn_reflns_limit_l_min -12
_diffrn_reflns_number 8864
_diffrn_reflns_theta_full 26.03
_diffrn_reflns_theta_max 26.03
_diffrn_reflns_theta_min 4.07
_exptl_absorpt_coefficient_mu 1.659
_exptl_absorpt_correction_T_max 0.32258
_exptl_absorpt_correction_T_min 0.26475
_exptl_absorpt_correction_type multi-scan
_exptl_absorpt_process_details 'Xprep in Shelxtl v.6.12 (Bruker AXS, 2001)'
_exptl_crystal_colour colorless
_exptl_crystal_density_diffrn 1.688
_exptl_crystal_density_method 'not measured'
_exptl_crystal_description block
_exptl_crystal_F_000 800
_exptl_crystal_size_max 0.30
_exptl_crystal_size_mid 0.15
_exptl_crystal_size_min 0.15
_refine_diff_density_max 0.222
_refine_diff_density_min -0.359
_refine_diff_density_rms 0.059
_refine_ls_extinction_method none
_refine_ls_goodness_of_fit_ref 1.113
_refine_ls_hydrogen_treatment mixed
_refine_ls_matrix_type full
_refine_ls_number_parameters 105
_refine_ls_number_reflns 1504
_refine_ls_number_restraints 0
_refine_ls_restrained_S_all 1.113
_refine_ls_R_factor_all 0.0295
_refine_ls_R_factor_gt 0.0255
_refine_ls_shift/su_max 0.000
_refine_ls_shift/su_mean 0.000
_refine_ls_structure_factor_coef Fsqd
_refine_ls_weighting_details 'calc w=1/[\s^2^(Fo^2^)+(0.0221P)^2^+1.8083P] where P=(Fo^2^+2Fc^2^)/3'
_refine_ls_weighting_scheme calc
_refine_ls_wR_factor_gt 0.0612
_refine_ls_wR_factor_ref 0.0639
_reflns_number_gt 1380
_reflns_number_total 1504
_reflns_threshold_expression >2sigma(I)
_cod_data_source_file ic0256720_s1_3.cif
_cod_data_source_block '[Zn(NO3)2(C4H8C=NOH)2]'
_cod_depositor_comments
;
The following automatic conversions were performed:

data name '_atom_site_symetry_multiplicity' was replaced with
'_atom_site_symmetry_multiplicity' as specified in the replacement
file 'data/replacement-values/replacement_tags.lst'.

Automatic conversion script
Id: cif_correct_tags 9268 2022-04-12 08:56:07Z antanas 
;
_cod_original_cell_volume 1524.96(8)
_cod_original_sg_symbol_H-M 'C 2/c'
_cod_database_code 4318478

loop_
_symmetry_equiv_pos_as_xyz
'x, y, z'
'-x, y, -z+1/2'
'x+1/2, y+1/2, z'
'-x+1/2, y+1/2, -z+1/2'
'-x, -y, -z'
'x, -y, z-1/2'
'-x+1/2, -y+1/2, -z'
'x+1/2, -y+1/2, z-1/2'

loop_
_atom_site_label
_atom_site_type_symbol
_atom_site_fract_x
_atom_site_fract_y
_atom_site_fract_z
_atom_site_U_iso_or_equiv
_atom_site_adp_type
_atom_site_occupancy
_atom_site_symmetry_multiplicity
_atom_site_calc_flag
_atom_site_refinement_flags
_atom_site_disorder_assembly
_atom_site_disorder_group
C1 C 0.71014(14) 0.55703(15) 0.29675(19) 0.0226(4) Uani 1 1 d . . .
C2 C 0.74136(16) 0.45705(17) 0.2291(2) 0.0317(4) Uani 1 1 d . . .
H2A H 0.6874 0.4373 0.1364 0.038 Uiso 1 1 calc R . .
H2B H 0.7550 0.3909 0.2939 0.038 Uiso 1 1 calc R . .
C3 C 0.83999(16) 0.49672(19) 0.2058(2) 0.0347(5) Uani 1 1 d . . .
H3A H 0.8859 0.4325 0.2069 0.042 Uiso 1 1 calc R . .
H3B H 0.8240 0.5377 0.1135 0.042 Uiso 1 1 calc R . .
C4 C 0.88851(15) 0.57480(19) 0.3340(2) 0.0330(5) Uani 1 1 d . . .
H4A H 0.9389 0.6263 0.3156 0.040 Uiso 1 1 calc R . .
H4B H 0.9235 0.5312 0.4227 0.040 Uiso 1 1 calc R . .
C5 C 0.79679(14) 0.64006(16) 0.3467(2) 0.0276(4) Uani 1 1 d . . .
H5A H 0.8095 0.6632 0.4476 0.033 Uiso 1 1 calc R . .
H5B H 0.7821 0.7078 0.2846 0.033 Uiso 1 1 calc R . .
N1 N 0.62170(12) 0.56704(13) 0.30873(16) 0.0240(3) Uani 1 1 d . . .
N2 N 0.43012(12) 0.30600(14) 0.04160(17) 0.0274(4) Uani 1 1 d . . .
O1 O 0.61128(11) 0.67009(12) 0.37410(15) 0.0312(3) Uani 1 1 d . . .
O2 O 0.49575(11) 0.38726(12) 0.06012(15) 0.0326(3) Uani 1 1 d . . .
O3 O 0.38641(13) 0.29824(14) 0.13160(18) 0.0441(4) Uani 1 1 d . . .
O4 O 0.41619(14) 0.24279(15) -0.06009(17) 0.0481(4) Uani 1 1 d . . .
Zn1 Zn 0.5000 0.45785(3) 0.2500 0.02530(12) Uani 1 2 d S . .
H10 H 0.5530 0.6593 0.3883 0.050 Uiso 1 1 d . . .

loop_
_atom_site_aniso_label
_atom_site_aniso_U_11
_atom_site_aniso_U_22
_atom_site_aniso_U_33
_atom_site_aniso_U_23
_atom_site_aniso_U_13
_atom_site_aniso_U_12
C1 0.0210(9) 0.0244(9) 0.0213(8) 0.0022(7) 0.0057(7) 0.0006(7)
C2 0.0242(10) 0.0291(10) 0.0435(12) -0.0085(9) 0.0137(9) -0.0023(8)
C3 0.0269(10) 0.0389(11) 0.0421(12) -0.0064(10) 0.0165(9) -0.0017(9)
C4 0.0218(10) 0.0401(11) 0.0379(11) -0.0024(10) 0.0113(8) -0.0050(8)
C5 0.0251(10) 0.0289(10) 0.0293(9) -0.0035(8) 0.0100(8) -0.0062(8)
N1 0.0243(8) 0.0245(8) 0.0232(7) -0.0025(6) 0.0082(6) 0.0007(6)
N2 0.0262(8) 0.0278(8) 0.0268(8) 0.0016(7) 0.0075(6) 0.0003(7)
O1 0.0299(7) 0.0309(7) 0.0371(8) -0.0107(6) 0.0171(6) -0.0018(6)
O2 0.0300(7) 0.0340(7) 0.0367(7) -0.0011(6) 0.0151(6) -0.0081(6)
O3 0.0452(9) 0.0447(9) 0.0542(10) 0.0038(8) 0.0322(8) -0.0065(7)
O4 0.0606(11) 0.0433(9) 0.0320(8) -0.0117(8) 0.0051(7) -0.0009(8)
Zn1 0.02012(17) 0.02639(18) 0.02941(18) 0.000 0.00855(12) 0.000

loop_
_atom_type_symbol
_atom_type_description
_atom_type_scat_dispersion_real
_atom_type_scat_dispersion_imag
_atom_type_scat_source
C C 0.0033 0.0016 'International Tables Vol C Tables 4.2.6.8 and 6.1.1.4'
H H 0.0000 0.0000 'International Tables Vol C Tables 4.2.6.8 and 6.1.1.4'
N N 0.0061 0.0033 'International Tables Vol C Tables 4.2.6.8 and 6.1.1.4'
O O 0.0106 0.0060 'International Tables Vol C Tables 4.2.6.8 and 6.1.1.4'
Zn Zn 0.2839 1.4301 'International Tables Vol C Tables 4.2.6.8 and 6.1.1.4'

loop_
_geom_angle_atom_site_label_1
_geom_angle_atom_site_label_2
_geom_angle_atom_site_label_3
_geom_angle
_geom_angle_site_symmetry_1
_geom_angle_site_symmetry_3
_geom_angle_publ_flag
N1 C1 C2 123.31(17) . . ?
N1 C1 C5 126.30(17) . . ?
C2 C1 C5 110.39(16) . . ?
C1 C2 C3 103.39(16) . . ?
C1 C2 H2A 111.1 . . ?
C3 C2 H2A 111.1 . . ?
C1 C2 H2B 111.1 . . ?
C3 C2 H2B 111.1 . . ?
H2A C2 H2B 109.0 . . ?
C4 C3 C2 102.80(16) . . ?
C4 C3 H3A 111.2 . . ?
C2 C3 H3A 111.2 . . ?
C4 C3 H3B 111.2 . . ?
C2 C3 H3B 111.2 . . ?
H3A C3 H3B 109.1 . . ?
C3 C4 C5 103.70(16) . . ?
C3 C4 H4A 111.0 . . ?
C5 C4 H4A 111.0 . . ?
C3 C4 H4B 111.0 . . ?
C5 C4 H4B 111.0 . . ?
H4A C4 H4B 109.0 . . ?
C1 C5 C4 103.35(16) . . ?
C1 C5 H5A 111.1 . . ?
C4 C5 H5A 111.1 . . ?
C1 C5 H5B 111.1 . . ?
C4 C5 H5B 111.1 . . ?
H5A C5 H5B 109.1 . . ?
C1 N1 O1 112.04(15) . . ?
C1 N1 Zn1 129.57(13) . . ?
O1 N1 Zn1 118.38(11) . . ?
O4 N2 O3 124.77(18) . . ?
O4 N2 O2 118.77(17) . . ?
O3 N2 O2 116.46(16) . . ?
N1 O1 H10 101.0 . . ?
N2 O2 Zn1 103.51(11) . . ?
N2 O3 Zn1 84.03(11) . . ?
O2 Zn1 O2 131.42(8) . 2_655 ?
O2 Zn1 N1 106.41(6) . . ?
O2 Zn1 N1 103.86(6) 2_655 . ?
O2 Zn1 N1 103.86(6) . 2_655 ?
O2 Zn1 N1 106.41(6) 2_655 2_655 ?
N1 Zn1 N1 101.24(9) . 2_655 ?
O2 Zn1 O3 55.86(5) . . ?
O2 Zn1 O3 86.17(6) 2_655 . ?
N1 Zn1 O3 160.67(6) . . ?
N1 Zn1 O3 91.45(6) 2_655 . ?
O2 Zn1 O3 86.17(6) . 2_655 ?
O2 Zn1 O3 55.86(5) 2_655 2_655 ?
N1 Zn1 O3 91.45(6) . 2_655 ?
N1 Zn1 O3 160.67(6) 2_655 2_655 ?
O3 Zn1 O3 80.45(8) . 2_655 ?

loop_
_geom_bond_atom_site_label_1
_geom_bond_atom_site_label_2
_geom_bond_distance
_geom_bond_site_symmetry_2
_geom_bond_publ_flag
C1 N1 1.274(2) . ?
C1 C2 1.498(3) . ?
C1 C5 1.498(3) . ?
C2 C3 1.533(3) . ?
C2 H2A 0.9900 . ?
C2 H2B 0.9900 . ?
C3 C4 1.527(3) . ?
C3 H3A 0.9900 . ?
C3 H3B 0.9900 . ?
C4 C5 1.528(3) . ?
C4 H4A 0.9900 . ?
C4 H4B 0.9900 . ?
C5 H5A 0.9900 . ?
C5 H5B 0.9900 . ?
N1 O1 1.415(2) . ?
N1 Zn1 2.0442(16) . ?
N2 O4 1.216(2) . ?
N2 O3 1.240(2) . ?
N2 O2 1.294(2) . ?
O1 H10 0.8738 . ?
O2 Zn1 2.0387(14) . ?
O3 Zn1 2.4831(17) . ?
Zn1 O2 2.0387(14) 2_655 ?
Zn1 N1 2.0442(16) 2_655 ?
Zn1 O3 2.4831(17) 2_655 ?

loop_
_geom_hbond_atom_site_label_D
_geom_hbond_atom_site_label_H
_geom_hbond_atom_site_label_A
_geom_hbond_distance_DH
_geom_hbond_distance_HA
_geom_hbond_distance_DA
_geom_hbond_angle_DHA
_geom_hbond_site_symmetry_A
O1 H10 O2 0.87 2.18 2.902(2) 140.0 6_566
O1 H10 O4 0.87 2.42 3.159(2) 142.6 6_566

loop_
_geom_torsion_atom_site_label_1
_geom_torsion_atom_site_label_2
_geom_torsion_atom_site_label_3
_geom_torsion_atom_site_label_4
_geom_torsion
_geom_torsion_site_symmetry_1
_geom_torsion_site_symmetry_2
_geom_torsion_site_symmetry_3
_geom_torsion_site_symmetry_4
_geom_torsion_publ_flag
N1 C1 C2 C3 166.29(18) . . . . ?
C5 C1 C2 C3 -13.9(2) . . . . ?
C1 C2 C3 C4 33.4(2) . . . . ?
C2 C3 C4 C5 -41.0(2) . . . . ?
N1 C1 C5 C4 168.60(18) . . . . ?
C2 C1 C5 C4 -11.2(2) . . . . ?
C3 C4 C5 C1 32.0(2) . . . . ?
C2 C1 N1 O1 -178.91(17) . . . . ?
C5 C1 N1 O1 1.3(3) . . . . ?
C2 C1 N1 Zn1 1.7(3) . . . . ?
C5 C1 N1 Zn1 -178.06(14) . . . . ?
O4 N2 O2 Zn1 -175.20(14) . . . . ?
O3 N2 O2 Zn1 4.16(19) . . . . ?
O4 N2 O3 Zn1 175.98(18) . . . . ?
O2 N2 O3 Zn1 -3.33(15) . . . . ?
N2 O2 Zn1 O2 42.84(10) . . . 2_655 ?
N2 O2 Zn1 N1 169.19(11) . . . . ?
N2 O2 Zn1 N1 -84.44(12) . . . 2_655 ?
N2 O2 Zn1 O3 -2.24(10) . . . . ?
N2 O2 Zn1 O3 78.81(11) . . . 2_655 ?
C1 N1 Zn1 O2 -38.37(18) . . . . ?
O1 N1 Zn1 O2 142.25(12) . . . . ?
C1 N1 Zn1 O2 103.17(17) . . . 2_655 ?
O1 N1 Zn1 O2 -76.21(13) . . . 2_655 ?
C1 N1 Zn1 N1 -146.62(19) . . . 2_655 ?
O1 N1 Zn1 N1 34.01(10) . . . 2_655 ?
C1 N1 Zn1 O3 -16.5(3) . . . . ?
O1 N1 Zn1 O3 164.11(15) . . . . ?
C1 N1 Zn1 O3 48.06(17) . . . 2_655 ?
O1 N1 Zn1 O3 -131.32(12) . . . 2_655 ?
N2 O3 Zn1 O2 2.29(10) . . . . ?
N2 O3 Zn1 O2 -145.56(12) . . . 2_655 ?
N2 O3 Zn1 N1 -23.3(2) . . . . ?
N2 O3 Zn1 N1 108.09(12) . . . 2_655 ?
N2 O3 Zn1 O3 -89.56(12) . . . 2_655 ?
